data_4070965
loop_
_publ_author_name
'Sciarone, Timo J. J.'
'Nijhuis, Christian A.'
'Meetsma, Auke'
'Hessen, Bart'

_publ_section_title
;
 Neutral and Cationic Paramagnetic Amino-amidinate Iron(II) Complexes:19F
 NMR Evidence for Interactions with Weakly Coordinating Anions
;
_journal_issue 9
_journal_name_full Organometallics
_journal_page_first 2058
_journal_paper_doi 10.1021/om701155b
_journal_volume 27
_journal_year 2008
_chemical_compound_source 'see text'
_chemical_formula_moiety 'C42 H62 Fe2 N6 Si2'
_chemical_formula_sum 'C42 H62 Fe2 N6 Si2'
_chemical_formula_weight 818.86
_chemical_name_systematic
;
 ?
;
_space_group_IT_number 15
_symmetry_cell_setting monoclinic
_symmetry_space_group_name_Hall '-C 2yc'
_symmetry_space_group_name_H-M 'C 1 2/c 1'
_atom_sites_solution_hydrogens geom
_atom_sites_solution_primary direct
_atom_sites_solution_secondary difmap
_cell_angle_alpha 90
_cell_angle_beta 103.166(1)
_cell_angle_gamma 90
_cell_formula_units_Z 4
_cell_length_a 14.9022(9)
_cell_length_b 13.1648(8)
_cell_length_c 22.578(1)
_cell_measurement_reflns_used 2747
_cell_measurement_temperature 125(1)
_cell_measurement_theta_max 23.13
_cell_measurement_theta_min 2.41
_cell_volume 4313.0(4)
_computing_cell_refinement 'SAINT, Bruker Version 6.02A, 2000'
_computing_data_collection 'SMART, Bruker Version 5.168, 2000'
_computing_data_reduction 'XPREP, Bruker Version 5.1/NT, 2000'
_computing_molecular_graphics
;
 PLUTO (Meetsma, 2001) 
 ORTEP (Farrugia, 1997; Johnson et al., 2000)
 PLATON (Spek, 1994)
;
_computing_publication_material
;
 PLATON (Spek, 1990)
 SHELXL (Sheldrick, 1997)
;
_computing_structure_refinement 'SHELXL-97 (Sheldrick, 1997)'
_computing_structure_solution
;
 DIRDIF-99 (Beurskens et al., 1999)
;
_diffrn_ambient_temperature 125(1)
_diffrn_detector_area_resol_mean 66.06
_diffrn_measured_fraction_theta_full 0.999
_diffrn_measured_fraction_theta_max 0.999
_diffrn_measurement_device_type
;
  Bruker Smart Apex 
;
_diffrn_measurement_method 'phi and omega scans'
_diffrn_radiation_detector
;
  CCD area-detector
;
_diffrn_radiation_monochromator 'parallel mounted graphite'
_diffrn_radiation_source 'fine focus sealed Siemens Mo tube '
_diffrn_radiation_type MoK\a
_diffrn_radiation_wavelength 0.71073
_diffrn_reflns_av_R_equivalents 0.0634
_diffrn_reflns_av_sigmaI/netI 0.0729
_diffrn_reflns_limit_h_max 19
_diffrn_reflns_limit_h_min -19
_diffrn_reflns_limit_k_max 17
_diffrn_reflns_limit_k_min -17
_diffrn_reflns_limit_l_max 30
_diffrn_reflns_limit_l_min -30
_diffrn_reflns_number 20647
_diffrn_reflns_reduction_process
;
 Intensity data were corrected for Lorentz and polarization
  effects, decay and absorption and reduced to F~o~^2^
  using SAINT (Bruker, 2000) and SADABS (Sheldrick, 2001)
;
_diffrn_reflns_theta_full 28.28
_diffrn_reflns_theta_max 28.28
_diffrn_reflns_theta_min 2.41
_exptl_absorpt_coefficient_mu 0.764
_exptl_absorpt_correction_T_max 0.8811
_exptl_absorpt_correction_T_min 0.8499
_exptl_absorpt_correction_type multi-scan
_exptl_absorpt_process_details '(SADABS, Sheldrick, Bruker, 2000))'
_exptl_crystal_colour 'orange red-brown'
_exptl_crystal_density_diffrn 1.261
_exptl_crystal_density_method 'not measured'
_exptl_crystal_description parallelepiped
_exptl_crystal_F_000 1744
_exptl_crystal_size_max 0.22
_exptl_crystal_size_mid 0.19
_exptl_crystal_size_min 0.17
_refine_diff_density_max 0.455
_refine_diff_density_min -0.454
_refine_diff_density_rms 0.072
_refine_ls_extinction_method none
_refine_ls_goodness_of_fit_ref 1.017
_refine_ls_hydrogen_treatment constr
_refine_ls_matrix_type full
_refine_ls_number_parameters 288
_refine_ls_number_reflns 5349
_refine_ls_number_restraints 2
_refine_ls_restrained_S_all 1.017
_refine_ls_R_factor_all 0.0837
_refine_ls_R_factor_gt 0.0483
_refine_ls_shift/su_max 0.000
_refine_ls_shift/su_mean 0.000
_refine_ls_structure_factor_coef Fsqd
_refine_ls_weighting_details 'calc w=1/[\s^2^(Fo^2^)+(0.0486P)^2^+2.6612P] where P=(Fo^2^+2Fc^2^)/3'
_refine_ls_weighting_scheme calc
_refine_ls_wR_factor_gt 0.1041
_refine_ls_wR_factor_ref 0.1163
_reflns_number_gt 3689
_reflns_number_total 5349
_reflns_threshold_expression >2sigma(I)
_cod_data_source_file om701155b-file006.cif
_cod_data_source_block c21h31fe
_cod_depositor_comments
;
The following automatic conversions were performed:

'_symmetry_cell_setting' value 'Monoclinic' changed to 'monoclinic'
according to /home/saulius/struct/CIF-dictionaries/cif_core.dic
dictionary named 'cif_core.dic' version 2.4.1 from
2010-06-29.

'_exptl_absorpt_correction_type' value 'Multi-Scan'
changed to 'multi-scan' according to
/home/saulius/struct/CIF-dictionaries/cif_core.dic dictionary named
'cif_core.dic' version 2.4.1 from 2010-06-29.

Automatic conversion script
Id: cif_fix_values 1715 2011-07-08 13:25:40Z adriana 
;
_cod_original_sg_symbol_H-M 'C 2/c'
_cod_database_code 4070965
_vrn_publ_code_void_volume 0.000
_vrn_publ_code_meas_time 11.900

loop_
_symmetry_equiv_pos_as_xyz
x,y,z
-x,y,1/2-z
-x,-y,-z
x,-y,1/2+z
1/2+x,1/2+y,z
1/2-x,1/2+y,1/2-z
1/2-x,1/2-y,-z
1/2+x,1/2-y,1/2+z

loop_
_atom_site_aniso_label
_atom_site_aniso_U_11
_atom_site_aniso_U_22
_atom_site_aniso_U_33
_atom_site_aniso_U_23
_atom_site_aniso_U_13
_atom_site_aniso_U_12
Fe 0.0222(2) 0.0171(2) 0.0226(2) -0.0007(1) 0.0069(1) -0.0004(2)
Si 0.0335(4) 0.0266(4) 0.0280(4) 0.0087(3) 0.0083(3) -0.0011(3)
N1 0.0275(12) 0.0225(11) 0.0240(11) 0.0028(9) 0.0027(9) 0.0024(9)
N2 0.0308(12) 0.0199(11) 0.0238(11) 0.0022(8) 0.0113(9) 0.0067(9)
N3 0.0239(11) 0.0220(11) 0.0214(10) 0.0038(8) 0.0069(9) -0.0009(9)
C1 0.0398(17) 0.0288(15) 0.0337(16) 0.0084(12) 0.0139(14) 0.0010(13)
C2 0.053(2) 0.0320(17) 0.0360(16) 0.0040(13) -0.0100(16) 0.0057(15)
C3 0.0292(15) 0.0249(14) 0.0409(16) 0.0124(12) 0.0115(13) 0.0138(12)
C4 0.0389(17) 0.0266(15) 0.0356(15) 0.0056(12) 0.0197(13) 0.0150(13)
C5 0.0243(14) 0.0226(13) 0.0210(12) -0.0021(10) 0.0080(10) -0.0041(11)
C6 0.0356(16) 0.0269(14) 0.0204(12) 0.0012(10) 0.0102(11) 0.0019(12)
C7 0.053(2) 0.0393(18) 0.0247(14) -0.0029(12) 0.0122(14) -0.0119(15)
C8 0.087(3) 0.054(2) 0.0299(17) -0.0148(15) 0.0212(19) -0.010(2)
C9 0.090(3) 0.072(3) 0.046(2) -0.0039(19) 0.047(2) 0.011(2)
C10 0.048(2) 0.080(3) 0.053(2) 0.0047(19) 0.0315(18) 0.0142(19)
C11 0.0382(18) 0.058(2) 0.0311(16) -0.0008(14) 0.0165(14) 0.0034(15)
C12 0.045(2) 0.045(2) 0.0377(17) 0.0166(15) 0.0043(15) 0.0049(15)
C13 0.051(2) 0.0367(19) 0.058(2) 0.0175(17) 0.0251(18) -0.0054(15)
C14 0.070(3) 0.0239(16) 0.052(2) 0.0055(14) 0.0145(19) -0.0015(15)
C162 0.029(4) 0.008(3) 0.041(4) 0.007(3) 0.019(3) 0.010(3)
C172 0.043(4) 0.036(3) 0.043(3) 0.014(3) 0.018(3) 0.013(3)
C182 0.025(4) 0.021(3) 0.120(7) -0.003(4) 0.006(4) 0.011(3)
C192 0.037(4) 0.042(5) 0.108(7) -0.020(4) 0.001(5) -0.001(3)
C202 0.051(4) 0.048(4) 0.043(4) -0.009(3) -0.001(3) 0.018(3)
C212 0.049(4) 0.028(3) 0.038(3) -0.002(2) 0.012(3) 0.009(3)
C161 0.061(8) 0.020(5) 0.019(3) 0.003(3) -0.013(4) 0.021(5)
C171 0.035(4) 0.030(4) 0.044(4) -0.002(3) 0.011(3) 0.002(3)
C181 0.036(4) 0.034(4) 0.084(6) 0.006(4) 0.025(4) 0.003(3)
C191 0.019(5) 0.049(6) 0.168(12) 0.003(7) 0.019(6) 0.016(4)
C201 0.040(6) 0.058(9) 0.127(11) -0.016(7) -0.002(8) 0.025(6)
C211 0.032(4) 0.046(5) 0.050(5) -0.006(4) -0.001(4) 0.007(4)

loop_
_atom_site_label
_atom_site_type_symbol
_atom_site_thermal_displace_type
_atom_site_fract_x
_atom_site_fract_y
_atom_site_fract_z
_atom_site_occupancy
_atom_site_U_iso_or_equiv
Fe Fe Uani 0.08870(2) 0.26376(3) 0.29826(2) 1.000 0.0203(1)
Si Si Uani 0.00021(5) 0.13623(6) 0.39799(3) 1.000 0.0292(2)
N1 N Uani -0.15506(14) 0.40618(16) 0.15890(9) 1.000 0.0252(7)
N2 N Uani -0.09858(15) 0.34728(15) 0.27921(9) 1.000 0.0240(7)
N3 N Uani -0.01015(14) 0.23698(15) 0.34667(9) 1.000 0.0222(6)
C1 C Uani -0.0912(2) 0.4889(2) 0.15339(13) 1.000 0.0332(9)
C2 C Uani -0.2161(2) 0.3872(2) 0.09858(14) 1.000 0.0436(10)
C3 C Uani -0.21156(19) 0.4356(2) 0.20209(13) 1.000 0.0311(9)
C4 C Uani -0.1545(2) 0.4401(2) 0.26652(12) 1.000 0.0319(9)
C5 C Uani -0.07703(17) 0.30755(19) 0.33416(11) 1.000 0.0222(8)
C6 C Uani -0.12392(19) 0.3412(2) 0.38338(11) 1.000 0.0270(8)
C7 C Uani -0.0716(2) 0.3768(2) 0.43831(12) 1.000 0.0385(10)
C8 C Uani -0.1141(3) 0.4042(3) 0.48504(14) 1.000 0.0557(13)
C9 C Uani -0.2075(3) 0.3945(3) 0.47749(16) 1.000 0.0643(16)
C10 C Uani -0.2600(3) 0.3592(3) 0.42349(16) 1.000 0.0571(14)
C11 C Uani -0.2184(2) 0.3338(3) 0.37622(13) 1.000 0.0411(10)
C12 C Uani 0.1089(2) 0.1498(3) 0.45695(14) 1.000 0.0434(11)
C13 C Uani -0.0966(2) 0.1222(3) 0.43755(16) 1.000 0.0465(11)
C14 C Uani -0.0003(3) 0.0157(2) 0.35467(15) 1.000 0.0485(13)
C152 C Uiso 0.1847(3) 0.1438(4) 0.2867(2) 0.558(5) 0.0312(14)
C162 C Uani 0.28036(19) 0.1605(2) 0.32054(13) 0.558(5) 0.024(2)
C172 C Uani 0.3387(2) 0.2185(2) 0.29417(14) 0.558(5) 0.0394(19)
C182 C Uani 0.4271(2) 0.2414(3) 0.32702(17) 0.558(5) 0.057(3)
C192 C Uani 0.4571(2) 0.2062(3) 0.38625(18) 0.558(5) 0.065(3)
C202 C Uani 0.3988(2) 0.1482(3) 0.41264(16) 0.558(5) 0.049(2)
C212 C Uani 0.3104(2) 0.1253(2) 0.37975(14) 0.558(5) 0.0380(19)
C151 C Uiso 0.1792(4) 0.1408(4) 0.3075(3) 0.442(5) 0.0203(14)
C161 C Uani 0.2765(2) 0.1732(3) 0.30986(17) 0.442(5) 0.037(3)
C171 C Uani 0.3010(3) 0.1957(3) 0.25458(18) 0.442(5) 0.036(2)
C181 C Uani 0.3926(3) 0.2221(4) 0.2545(3) 0.442(5) 0.050(3)
C191 C Uani 0.4596(3) 0.2260(4) 0.3096(3) 0.442(5) 0.079(5)
C201 C Uani 0.4351(4) 0.2035(5) 0.3649(3) 0.442(5) 0.078(5)
C211 C Uani 0.3436(3) 0.1771(4) 0.3650(2) 0.442(5) 0.044(3)
H3 H Uiso -0.23737 0.49448 0.19181 1.000 0.017(6)
H3' H Uiso -0.26880 0.37888 0.20268 1.000 0.062(10)
H4 H Uiso -0.11806 0.49782 0.26943 1.000 0.021(7)
H4' H Uiso -0.19381 0.45383 0.29142 1.000 0.037(8)
H7 H Uiso -0.00126 0.38014 0.45057 1.000 0.043(9)
H8 H Uiso -0.07246 0.42253 0.52305 1.000 0.061(10)
H9 H Uiso -0.23790 0.41080 0.50852 1.000 0.067(11)
H10 H Uiso -0.33421 0.35143 0.41232 1.000 0.093(14)
H11 H Uiso -0.25625 0.30451 0.33713 1.000 0.046(9)
H12 H Uiso 0.16509 0.15122 0.43934 1.000 0.052(10)
H12' H Uiso 0.12905 0.09721 0.47575 1.000 0.060(11)
H12" H Uiso 0.09656 0.19784 0.48812 1.000 0.064(11)
H13 H Uiso -0.09450 0.17466 0.46507 1.000 0.050(10)
H13' H Uiso -0.08962 0.05400 0.45824 1.000 0.065(11)
H13" H Uiso -0.15477 0.11978 0.40608 1.000 0.066(12)
H14 H Uiso -0.05343 0.01045 0.32047 1.000 0.118(18)
H14' H Uiso 0.00149 -0.04464 0.38108 1.000 0.077(12)
H14" H Uiso 0.05681 0.01079 0.33733 1.000 0.063(11)
H152 H Uiso 0.16276 0.07855 0.29997 0.558(5) 0.0374
H172 H Uiso 0.31816 0.24257 0.25367 0.558(5) 0.0474
H182 H Uiso 0.46698 0.28108 0.30899 0.558(5) 0.0685
H192 H Uiso 0.51750 0.22188 0.40872 0.558(5) 0.0776
H202 H Uiso 0.41928 0.12414 0.45314 0.558(5) 0.0593
H212 H Uiso 0.27049 0.08561 0.39777 0.558(5) 0.0455
H1 H Uiso -0.05514 0.50095 0.19092 1.000 0.043(9)
H1' H Uiso -0.05323 0.46875 0.12688 1.000 0.035(8)
H1" H Uiso -0.12620 0.55210 0.13591 1.000 0.047(9)
H2 H Uiso -0.25809 0.33217 0.10332 1.000 0.035(8)
H2' H Uiso -0.24992 0.43979 0.07450 1.000 0.064(11)
H2" H Uiso -0.17983 0.36651 0.07358 1.000 0.047(10)
H152' H Uiso 0.18400 0.13765 0.24288 0.558(5) 0.0374
H151' H Uiso 0.15858 0.09389 0.27279 0.442(5) 0.0243
H151 H Uiso 0.17726 0.10334 0.34524 0.442(5) 0.0243
H171 H Uiso 0.25577 0.19302 0.21739 0.442(5) 0.0429
H181 H Uiso 0.40913 0.23722 0.21725 0.442(5) 0.0595
H191 H Uiso 0.52139 0.24378 0.30954 0.442(5) 0.0948
H201 H Uiso 0.48035 0.20616 0.40209 0.442(5) 0.0936
H211 H Uiso 0.32706 0.16195 0.40230 0.442(5) 0.0532

loop_
_atom_type_symbol
_atom_type_description
_atom_type_scat_dispersion_real
_atom_type_scat_dispersion_imag
_atom_type_scat_source
Si Si 0.0817 0.0704 'International Tables Vol C Tables 4.2.6.8 and 6.1.1.4'
N N 0.0061 0.0033 'International Tables Vol C Tables 4.2.6.8 and 6.1.1.4'
Fe Fe 0.3463 0.8444 'International Tables Vol C Tables 4.2.6.8 and 6.1.1.4'
H H 0.0000 0.0000 'International Tables Vol C Tables 4.2.6.8 and 6.1.1.4'
C C 0.0033 0.0016 'International Tables Vol C Tables 4.2.6.8 and 6.1.1.4'

loop_
_geom_angle_atom_site_label_1
_geom_angle_atom_site_label_2
_geom_angle_atom_site_label_3
_geom_angle
_geom_angle_site_symmetry_1
_geom_angle_site_symmetry_3
_geom_angle_publ_flag
N3 Fe C152 120.50(14) . . yes
N3 Fe C151 109.82(18) . . yes
N1 Fe N3 102.35(8) 2_555 . yes
N2 Fe N3 136.71(9) 2_555 . yes
N1 Fe C152 114.88(14) 2_555 . yes
N2 Fe C152 96.14(13) 2_555 . yes
N1 Fe C151 113.29(17) 2_555 . yes
N2 Fe C151 108.86(19) 2_555 . yes
N1 Fe N2 79.23(8) 2_555 2_555 yes
N3 Si C12 109.50(14) . . yes
N3 Si C13 115.52(14) . . yes
N3 Si C14 108.04(12) . . yes
C12 Si C13 107.99(15) . . yes
C12 Si C14 110.92(18) . . yes
C13 Si C14 104.78(18) . . yes
C1 N1 C2 108.8(2) . . yes
C1 N1 C3 109.8(2) . . yes
Fe N1 C1 115.28(16) 2_555 . yes
C2 N1 C3 109.2(2) . . yes
Fe N1 C2 112.10(15) 2_555 . yes
Fe N1 C3 101.35(15) 2_555 . yes
C4 N2 C5 121.3(2) . . yes
Fe N2 C4 114.66(15) 2_555 . yes
Fe N2 C5 121.91(17) 2_555 . yes
Fe N3 Si 121.20(11) . . yes
Fe N3 C5 110.89(16) . . yes
Si N3 C5 127.88(18) . . yes
N1 C3 C4 111.4(2) . . yes
N2 C4 C3 109.0(2) . . yes
N2 C5 N3 118.8(2) . . yes
N2 C5 C6 121.5(2) . . yes
N3 C5 C6 119.6(2) . . yes
C5 C6 C7 119.8(3) . . no
C5 C6 C11 121.6(2) . . no
C7 C6 C11 118.5(3) . . no
C6 C7 C8 120.2(3) . . no
C7 C8 C9 120.3(3) . . no
C8 C9 C10 120.0(4) . . no
C9 C10 C11 120.0(4) . . no
C6 C11 C10 120.9(3) . . no
H1 C1 H1" 111.27 . . no
H1' C1 H1" 108.15 . . no
N1 C1 H1" 110.83 . . no
N1 C1 H1 107.90 . . no
N1 C1 H1' 109.65 . . no
H1 C1 H1' 109.01 . . no
N1 C2 H2 107.41 . . no
H2' C2 H2" 100.14 . . no
N1 C2 H2" 107.18 . . no
H2 C2 H2' 109.43 . . no
N1 C2 H2' 122.62 . . no
H2 C2 H2" 109.38 . . no
C4 C3 H3 109.80 . . no
C4 C3 H3' 105.91 . . no
N1 C3 H3' 112.19 . . no
N1 C3 H3 109.88 . . no
H3 C3 H3' 107.47 . . no
H4 C4 H4' 103.91 . . no
N2 C4 H4' 117.19 . . no
N2 C4 H4 111.74 . . no
C3 C4 H4 107.01 . . no
C3 C4 H4' 107.46 . . no
C6 C7 H7 126.11 . . no
C8 C7 H7 113.45 . . no
C7 C8 H8 115.14 . . no
C9 C8 H8 124.18 . . no
C10 C9 H9 117.71 . . no
C8 C9 H9 122.26 . . no
C9 C10 H10 125.83 . . no
C11 C10 H10 114.14 . . no
C6 C11 H11 118.66 . . no
C10 C11 H11 120.29 . . no
H12 C12 H12" 124.97 . . no
H12' C12 H12" 105.77 . . no
H12 C12 H12' 88.91 . . no
Si C12 H12 112.79 . . no
Si C12 H12' 116.14 . . no
Si C12 H12" 107.28 . . no
H13' C13 H13" 106.61 . . no
Si C13 H13' 107.47 . . no
Si C13 H13" 107.78 . . no
Si C13 H13 109.59 . . no
H13 C13 H13" 113.39 . . no
H13 C13 H13' 111.73 . . no
H14 C14 H14' 109.02 . . no
Si C14 H14" 110.65 . . no
Si C14 H14' 111.77 . . no
Si C14 H14 112.45 . . no
H14 C14 H14" 106.90 . . no
H14' C14 H14" 105.72 . . no
Fe C151 C161 112.4(3) . . yes
Fe C152 C162 114.4(3) . . yes
C171 C161 C211 120.0(3) . . no
C151 C161 C171 118.1(4) . . no
C151 C161 C211 121.8(4) . . no
C172 C162 C212 120.0(3) . . no
C152 C162 C212 120.7(3) . . no
C152 C162 C172 119.1(3) . . no
C161 C171 C181 120.0(4) . . no
C162 C172 C182 120.0(3) . . no
C171 C181 C191 120.0(5) . . no
C172 C182 C192 120.0(3) . . no
C181 C191 C201 120.0(5) . . no
C182 C192 C202 120.0(3) . . no
C191 C201 C211 120.0(5) . . no
C192 C202 C212 120.0(3) . . no
C161 C211 C201 120.0(4) . . no
C162 C212 C202 120.0(3) . . no
Fe C151 H151' 109.13 . . no
Fe C151 H151 109.11 . . no
C161 C151 H151' 109.18 . . no
C161 C151 H151 109.16 . . no
H151' C151 H151 107.80 . . no
H152' C152 H152 107.61 . . no
Fe C152 H152 108.70 . . no
C162 C152 H152' 108.62 . . no
Fe C152 H152' 108.67 . . no
C162 C152 H152 108.67 . . no
C181 C171 H171 120.03 . . no
C161 C171 H171 120.01 . . no
C182 C172 H172 119.98 . . no
C162 C172 H172 120.00 . . no
C171 C181 H181 119.97 . . no
C191 C181 H181 120.01 . . no
C192 C182 H182 120.03 . . no
C172 C182 H182 120.01 . . no
C201 C191 H191 119.96 . . no
C181 C191 H191 120.01 . . no
C202 C192 H192 119.98 . . no
C182 C192 H192 119.97 . . no
C211 C201 H201 120.02 . . no
C191 C201 H201 120.00 . . no
C212 C202 H202 119.97 . . no
C192 C202 H202 120.07 . . no
C201 C211 H211 119.98 . . no
C161 C211 H211 119.99 . . no
C162 C212 H212 119.98 . . no
C202 C212 H212 120.01 . . no

loop_
_geom_bond_atom_site_label_1
_geom_bond_atom_site_label_2
_geom_bond_distance
_geom_bond_site_symmetry_2
_geom_bond_publ_flag
Fe N3 2.055(2) . yes
Fe C152 2.186(5) . yes
Fe C151 2.087(6) . yes
Fe N1 2.235(2) 2_555 yes
Fe N2 2.099(2) 2_555 yes
Si N3 1.745(2) . yes
Si C12 1.856(3) . yes
Si C13 1.871(3) . yes
Si C14 1.863(3) . yes
N1 C1 1.470(4) . yes
N1 C2 1.477(4) . yes
N1 C3 1.478(4) . yes
N2 C4 1.470(3) . yes
N2 C5 1.317(3) . yes
N3 C5 1.345(3) . yes
C3 C4 1.510(4) . no
C5 C6 1.508(4) . no
C6 C7 1.388(4) . no
C6 C11 1.383(4) . no
C7 C8 1.396(5) . no
C8 C9 1.369(6) . no
C9 C10 1.371(5) . no
C10 C11 1.391(5) . no
C1 H1' 0.9503 . no
C1 H1" 1.0131 . no
C1 H1 0.9080 . no
C2 H2 0.9790 . no
C2 H2' 0.9508 . no
C2 H2" 0.9077 . no
C3 H3 0.8729 . no
C3 H3' 1.1360 . no
C4 H4' 0.9176 . no
C4 H4 0.9276 . no
C7 H7 1.0223 . no
C8 H8 0.9681 . no
C9 H9 0.9416 . no
C10 H10 1.0817 . no
C11 H11 1.0100 . no
C12 H12" 0.9940 . no
C12 H12' 0.8316 . no
C12 H12 1.0056 . no
C13 H13' 1.0065 . no
C13 H13" 0.9883 . no
C13 H13 0.9247 . no
C14 H14" 1.0166 . no
C14 H14 0.9744 . no
C14 H14' 0.9900 . no
C151 C161 1.501(7) . no
C152 C162 1.472(5) . no
C161 C211 1.409(6) . no
C161 C171 1.409(5) . no
C162 C172 1.389(4) . no
C162 C212 1.389(4) . no
C171 C181 1.409(7) . no
C172 C182 1.390(5) . no
C181 C191 1.408(9) . no
C182 C192 1.389(5) . no
C191 C201 1.410(9) . no
C192 C202 1.389(5) . no
C201 C211 1.408(8) . no
C202 C212 1.390(4) . no
C151 H151' 0.9901 . no
C151 H151 0.9906 . no
C152 H152 0.9895 . no
C152 H152' 0.9904 . no
C171 H171 0.9502 . no
C172 H172 0.9501 . no
C181 H181 0.9497 . no
C182 H182 0.9497 . no
C191 H191 0.9504 . no
C192 H192 0.9498 . no
C201 H201 0.9503 . no
C202 H202 0.9500 . no
C211 H211 0.9510 . no
C212 H212 0.9500 . no

loop_
_geom_contact_atom_site_label_1
_geom_contact_atom_site_label_2
_geom_contact_distance
_geom_contact_site_symmetry_2
_geom_contact_publ_flag
Fe H12 3.4620 . no
Fe H14" 3.5051 . no
Fe H171 3.5314 . no
Si C7 3.528(3) . no
Si H7 3.4253 . no
Si H151 3.1621 . no
N2 C1 3.439(4) 2_555 no
C1 N2 3.439(4) 2_555 no
C1 C5 3.427(4) 2_555 no
C2 C211 3.556(6) 2_555 no
C3 C172 3.441(4) 2_555 no
C3 C161 3.581(5) 2_555 no
C4 C11 3.173(4) . no
C4 C162 3.375(4) 5_455 no
C4 C161 3.448(5) 5_455 no
C4 C171 3.428(5) 5_455 no
C5 C1 3.427(4) 2_555 no
C6 C13 3.122(5) . no
C7 C13 3.372(5) . no
C7 Si 3.528(3) . no
C8 C202 3.568(5) 7_556 no
C8 C192 3.596(5) 7_556 no
C11 C171 3.448(5) 2_555 no
C11 C4 3.173(4) . no
C11 C13 3.440(5) . no
C13 C11 3.440(5) . no
C13 C7 3.372(5) . no
C13 C6 3.122(5) . no
C14 C151 3.507(7) . no
C1 H4 2.7415 . no
C4 H11 3.0213 . no
C4 H1 2.6266 . no
C5 @52' 3.0506 2_555 no
C5 H1' 2.8753 2_555 no
C5 H171 3.0513 2_555 no
C6 H13 2.8342 . no
C6 H4' 2.5708 . no
C6 H13" 3.0130 . no
C7 H202 2.9368 7_556 no
C7 H1' 2.8878 2_555 no
C7 H13 2.7671 . no
C8 H192 3.0013 7_556 no
C8 H202 3.0517 5_455 no
C8 H202 2.9445 7_556 no
C8 H13 3.0790 . no
C9 H212 3.0673 5_455 no
C10 H212 3.0900 5_455 no
C11 H13" 3.0014 . no
C11 H4' 2.5715 . no
C11 H171 2.7714 2_555 no
C12 H151 2.9906 . no
C13 H9 3.0203 7_456 no
C14 H152 3.0792 . no
C14 H151 2.9385 . no
C151 C14 3.507(7) . no
C161 C4 3.448(5) 5_545 no
C161 C3 3.581(5) 2_555 no
C162 C4 3.375(4) 5_545 no
C171 C4 3.428(5) 5_545 no
C171 C11 3.448(5) 2_555 no
C172 C3 3.441(4) 2_555 no
C181 C181 3.253(7) 2_655 no
C181 C191 2.898(7) 2_655 no
C191 C181 2.898(7) 2_655 no
C191 C191 3.189(9) 2_655 no
C192 C8 3.596(5) 7_556 no
C202 C8 3.568(5) 7_556 no
C211 C2 3.556(6) 2_555 no
C151 H14" 2.6961 . no
C151 H12 3.0346 . no
C152 H4' 3.0750 5_545 no
C152 H14" 2.9996 . no
C161 H3' 2.7222 2_555 no
C161 H4 3.0474 5_545 no
C161 H4' 2.9654 5_545 no
C161 H2 2.9228 2_555 no
C162 H4' 2.8458 5_545 no
C162 H4 3.0009 5_545 no
C162 H2 2.9039 2_555 no
C162 H3' 2.9204 2_555 no
C171 H11 2.4810 2_555 no
C171 H3' 2.6810 2_555 no
C171 H4 2.8582 5_545 no
C171 H3 2.9973 5_545 no
C172 H3' 2.3626 2_555 no
C172 H4 3.0547 5_545 no
C181 H4 2.9801 5_545 no
C181 H11 2.7696 2_555 no
C181 H191 2.1585 2_655 no
C181 H181 2.8841 2_655 no
C181 H3' 3.0677 2_555 no
C182 H3' 2.9274 2_555 no
C191 H191 2.7781 2_655 no
C191 H181 2.1809 2_655 no
C192 H8 2.9012 7_556 no
C202 H8 2.8215 7_556 no
C202 H12" 3.0105 7_556 no
C211 H2 2.5920 2_555 no
C212 H2 2.8821 2_555 no
C212 H4' 3.0033 5_545 no
C212 H12 2.8183 . no
H1 C4 2.6266 . no
H1 H4 2.5323 2_555 no
H1 H4 2.1864 . no
H1' C5 2.8753 2_555 no
H1' H2" 2.4052 . no
H1' C7 2.8878 2_555 no
H1' H7 2.3927 2_555 no
H1" H2' 2.5186 . no
H1" H3 2.4219 . no
H151' H171 2.4881 . no
H151' H14 2.5676 2_555 no
H151' H14" 2.5743 . no
H2 H3' 2.3663 . no
H2 C162 2.9039 2_555 no
H2 C212 2.8821 2_555 no
H2 C161 2.9228 2_555 no
H2 C211 2.5920 2_555 no
H2 H211 2.4566 2_555 no
H2' H1" 2.5186 . no
H2' H9 2.4983 4_564 no
H2' H12' 2.5748 8_454 no
H2" H1' 2.4052 . no
H152' H172 2.3963 . no
H152' C5 3.0506 2_555 no
H3 H1" 2.4219 . no
H3 C171 2.9973 5_455 no
H3' H2 2.3663 . no
H3' C162 2.9204 2_555 no
H3' C172 2.3626 2_555 no
H3' C182 2.9274 2_555 no
H3' H172 2.2501 2_555 no
H3' C161 2.7222 2_555 no
H3' C171 2.6810 2_555 no
H3' C181 3.0677 2_555 no
H4 C1 2.7415 . no
H4 H1 2.1864 . no
H4 H1 2.5323 2_555 no
H4 C162 3.0009 5_455 no
H4 C172 3.0547 5_455 no
H4 C181 2.9801 5_455 no
H4 C161 3.0474 5_455 no
H4 C171 2.8582 5_455 no
H4' C152 3.0750 5_455 no
H4' C6 2.5708 . no
H4' C11 2.5715 . no
H4' H11 2.4965 . no
H4' C161 2.9654 5_455 no
H4' C162 2.8458 5_455 no
H4' C212 3.0033 5_455 no
H7 H202 2.2388 7_556 no
H7 Si 3.4253 . no
H7 H1' 2.3927 2_555 no
H8 C202 2.8215 7_556 no
H8 C192 2.9012 7_556 no
H8 H201 2.5601 7_556 no
H8 H192 2.4665 7_556 no
H8 H202 2.3061 7_556 no
H9 H2' 2.4983 4_565 no
H9 C13 3.0203 7_456 no
H11 H4' 2.4965 . no
H11 C4 3.0213 . no
H11 C181 2.7696 2_555 no
H11 H172 2.2039 2_555 no
H11 C171 2.4810 2_555 no
H11 H171 1.9167 2_555 no
H11 H181 2.4917 2_555 no
H12 H151 2.2627 . no
H12 Fe 3.4620 . no
H12 C212 2.8183 . no
H12 H212 2.1830 . no
H12 C151 3.0346 . no
H12' H2' 2.5748 8_555 no
H12" C202 3.0104 7_556 no
H13 C6 2.8342 . no
H13 C7 2.7671 . no
H13 C8 3.0790 . no
H13" C6 3.0130 . no
H13" C11 3.0014 . no
H14 @51' 2.5676 2_555 no
H14" Fe 3.5051 . no
H14" C152 2.9996 . no
H14" H152 2.1464 . no
H14" C151 2.6961 . no
H14" H151' 2.5743 . no
H14" H151 2.1430 . no
H151 H211 2.4348 . no
H151 C14 2.9385 . no
H151 Si 3.1621 . no
H151 C12 2.9906 . no
H151 H12 2.2627 . no
H151 H14" 2.1430 . no
H152 H14" 2.1464 . no
H152 C14 3.0792 . no
H152 H212 2.4180 . no
H171 Fe 3.5314 . no
H171 H151' 2.4881 . no
H171 C11 2.7714 2_555 no
H171 H11 1.9167 2_555 no
H171 C5 3.0513 2_555 no
H172 H11 2.2039 2_555 no
H172 H152' 2.3963 . no
H172 H3' 2.2501 2_555 no
H181 C181 2.8841 2_655 no
H181 C191 2.1809 2_655 no
H181 H191 1.3156 2_655 no
H181 H11 2.4917 2_555 no
H191 H181 1.3156 2_655 no
H191 C181 2.1585 2_655 no
H191 C191 2.7781 2_655 no
H192 C8 3.0013 7_556 no
H192 H8 2.4665 7_556 no
H201 H8 2.5601 7_556 no
H202 C8 3.0517 5_545 no
H202 C7 2.9368 7_556 no
H202 C8 2.9445 7_556 no
H202 H7 2.2388 7_556 no
H202 H8 2.3061 7_556 no
H211 H151 2.4348 . no
H211 H2 2.4566 2_555 no
H212 C10 3.0900 5_545 no
H212 H12 2.1830 . no
H212 H152 2.4180 . no
H212 C9 3.0673 5_545 no

loop_
_geom_torsion_atom_site_label_1
_geom_torsion_atom_site_label_2
_geom_torsion_atom_site_label_3
_geom_torsion_atom_site_label_4
_geom_torsion
_geom_torsion_site_symmetry_1
_geom_torsion_site_symmetry_3
_geom_torsion_site_symmetry_4
_geom_torsion_publ_flag
C152 Fe N3 Si 19.7(2) . . . no
C152 Fe N3 C5 -162.3(2) . . . no
N1 Fe N3 Si -109.29(12) 2_555 . . no
N1 Fe N3 C5 68.71(17) 2_555 . . no
N2 Fe N3 Si 163.38(10) 2_555 . . no
N2 Fe N3 C5 -18.6(2) 2_555 . . no
N3 Fe C152 C162 -109.9(3) . . . no
N1 Fe C152 C162 13.3(3) 2_555 . . no
N2 Fe C152 C162 94.2(3) 2_555 . . no
N3 Fe N1 C1 -50.18(18) . 2_555 2_555 no
N3 Fe N1 C2 74.99(18) . 2_555 2_555 no
N3 Fe N1 C3 -168.67(15) . 2_555 2_555 no
C152 Fe N1 C1 177.4(2) . 2_555 2_555 no
C152 Fe N1 C2 -57.4(2) . 2_555 2_555 no
C152 Fe N1 C3 58.9(2) . 2_555 2_555 no
N3 Fe N2 C4 106.6(2) . 2_555 2_555 no
N3 Fe N2 C5 -89.8(2) . 2_555 2_555 no
C152 Fe N2 C4 -104.2(2) . 2_555 2_555 no
C152 Fe N2 C5 59.4(2) . 2_555 2_555 no
N2 Fe C152 H152' -27.31 2_555 . . no
N2 Fe C152 H152 -144.15 2_555 . . no
N3 Fe C152 H152 11.76 . . . no
N1 Fe C152 H152' -108.26 2_555 . . no
N3 Fe C152 H152' 128.59 . . . no
N1 Fe C152 H152 134.90 2_555 . . no
C13 Si N3 Fe -179.41(15) . . . no
C13 Si N3 C5 2.9(3) . . . no
C12 Si N3 Fe 58.43(17) . . . no
C12 Si N3 C5 -119.2(2) . . . no
C14 Si N3 Fe -62.48(19) . . . no
C14 Si N3 C5 119.9(2) . . . no
C13 Si C14 H14' -52.75 . . . no
C12 Si C14 H14 -173.45 . . . no
C12 Si C14 H14' 63.54 . . . no
C12 Si C14 H14" -53.99 . . . no
C13 Si C14 H14 70.26 . . . no
N3 Si C12 H12 -58.78 . . . no
N3 Si C12 H12' -159.34 . . . no
N3 Si C12 H12" 82.64 . . . no
C13 Si C12 H12 174.65 . . . no
C13 Si C12 H12' 74.10 . . . no
C13 Si C12 H12" -43.92 . . . no
C14 Si C12 H12 60.36 . . . no
C14 Si C12 H12' -40.19 . . . no
C14 Si C12 H12" -158.21 . . . no
N3 Si C13 H13 -70.65 . . . no
N3 Si C13 H13' 167.74 . . . no
N3 Si C13 H13" 53.18 . . . no
C12 Si C13 H13 52.31 . . . no
C12 Si C13 H13' -69.29 . . . no
C12 Si C13 H13" 176.14 . . . no
C14 Si C13 H13 170.60 . . . no
C14 Si C13 H13' 49.00 . . . no
C14 Si C13 H13" -65.57 . . . no
N3 Si C14 H14 -53.43 . . . no
N3 Si C14 H14' -176.44 . . . no
N3 Si C14 H14" 66.04 . . . no
C13 Si C14 H14" -170.28 . . . no
C1 N1 C3 C4 -69.6(3) . . . no
Fe N1 C3 C4 52.7(2) 2_555 . . no
C2 N1 C3 C4 171.2(2) . . . no
C5 N2 C4 C3 -148.1(2) . . . no
C4 N2 C5 C6 12.9(4) . . . no
Fe N2 C5 N3 31.9(3) 2_555 . . no
Fe N2 C5 C6 -149.6(2) 2_555 . . no
C4 N2 C5 N3 -165.6(2) . . . no
Fe N2 C4 C3 15.6(3) 2_555 . . no
Fe N3 C5 C6 -146.10(19) . . . no
Fe N3 C5 N2 32.4(3) . . . no
Si N3 C5 N2 -149.7(2) . . . no
Si N3 C5 C6 31.7(3) . . . no
N1 C3 C4 N2 -47.8(3) . . . no
N3 C5 C6 C11 -123.0(3) . . . no
N3 C5 C6 C7 54.4(3) . . . no
N2 C5 C6 C7 -124.1(3) . . . no
N2 C5 C6 C11 58.5(4) . . . no
C5 C6 C7 C8 -177.4(3) . . . no
C5 C6 C11 C10 175.9(3) . . . no
C7 C6 C11 C10 -1.6(5) . . . no
C11 C6 C7 C8 0.1(4) . . . no
C6 C7 C8 C9 1.2(5) . . . no
C7 C8 C9 C10 -1.0(6) . . . no
C8 C9 C10 C11 -0.4(6) . . . no
C9 C10 C11 C6 1.8(6) . . . no
C192 C202 C212 C162 -0.1(5) . . . no
H152' C152 C162 C172 35.60 . . . no
H152' C152 C162 C212 -149.07 . . . no
H152 C152 C162 C172 152.40 . . . no
H152 C152 C162 C212 -32.28 . . . no
C152 C162 C172 H172 -4.65 . . . no
C212 C162 C172 H172 180.00 . . . no
C152 C162 C212 H212 4.74 . . . no
C172 C162 C212 H212 -179.98 . . . no
C162 C172 C182 H182 -179.98 . . . no
H172 C172 C182 C192 179.98 . . . no
H172 C172 C182 H182 -0.03 . . . no
C172 C182 C192 H192 -179.96 . . . no
H182 C182 C192 C202 179.98 . . . no
H182 C182 C192 H192 0.05 . . . no
C182 C192 C202 H202 -180.00 . . . no
H192 C192 C202 C212 179.98 . . . no
H192 C192 C202 H202 -0.04 . . . no
